data_9003771
loop_
_publ_author_name
'Grew, E. S.'
'Barbier, J.'
'Britten, J.'
'Yates, M. G.'
'Polyakov, V. O.'
'Shcherbakova, E. P.'
'Halenius, U.'
'Shearer, C. K.'

_publ_section_title
;Makarochkinite, Ca2Fe2+4Fe3+TiSi4BeAlO20, a new beryllosilicate member of the
 aenigmatite-sapphirine-surinamite group from the Il'men Mountains (southern
 Urals), Russia Sample: 3319
;
_journal_name_full 'American Mineralogist'
_journal_page_first 1402
_journal_page_last 1412
_journal_paper_doi 10.2138/am.2005.1759
_journal_volume 90
_journal_year 2005
_chemical_formula_sum
;Al0.48 Be Ca1.77 Fe5.145 Mg0.225 Mn0.04 Na0.19 Nb0.07 O20 Si4.52 Sn0.02
 Ti0.54
;
_chemical_name_mineral Makarochkinite
_space_group_IT_number 2
_symmetry_space_group_name_Hall '-P 1'
_symmetry_space_group_name_H-M 'P -1'
_cell_angle_alpha 105.794
_cell_angle_beta 96.183
_cell_angle_gamma 124.934
_cell_formula_units_Z 2
_cell_length_a 10.373
_cell_length_b 10.768
_cell_length_c 8.878
_cell_volume 737.315
_database_code_amcsd 0003890
_exptl_crystal_density_diffrn 3.936
_cod_original_formula_sum 'Fe5.145 Mg.225 Ti.54 Nb.07 Al.48 Sn.02 Ca1.77 Na.19 Mn.04 Si4.52 Be O20'
_cod_database_code 9003771

loop_
_space_group_symop_operation_xyz
x,y,z
-x,-y,-z

loop_
_atom_site_aniso_label
_atom_site_aniso_U_11
_atom_site_aniso_U_22
_atom_site_aniso_U_33
_atom_site_aniso_U_12
_atom_site_aniso_U_13
_atom_site_aniso_U_23
Fe1 0.00810 0.00760 0.01150 0.00410 0.00210 0.00440
Mg1 0.00810 0.00760 0.01150 0.00410 0.00210 0.00440
Fe2 0.00680 0.00960 0.01040 0.00360 0.00305 0.00440
Mg2 0.00680 0.00960 0.01040 0.00360 0.00305 0.00440
Fe3_1 0.00794 0.01033 0.01047 0.00471 0.00325 0.00494
Fe3_2 0.00794 0.01033 0.01047 0.00471 0.00325 0.00494
Fe4 0.00797 0.00939 0.01267 0.00487 0.00349 0.00583
Mg4 0.00797 0.00939 0.01267 0.00487 0.00349 0.00583
Fe5 0.00810 0.01058 0.01051 0.00509 0.00302 0.00452
Mg5 0.00810 0.01058 0.01051 0.00509 0.00302 0.00452
Fe6 0.00847 0.00907 0.01225 0.00450 0.00333 0.00642
Mg6 0.00847 0.00907 0.01225 0.00450 0.00333 0.00642
Ti7 0.00793 0.00875 0.01090 0.00444 0.00247 0.00344
Fe7 0.00793 0.00875 0.01090 0.00444 0.00247 0.00344
Nb7 0.00793 0.00875 0.01090 0.00444 0.00247 0.00344
Al7 0.00793 0.00875 0.01090 0.00444 0.00247 0.00344
Sn7 0.00793 0.00875 0.01090 0.00444 0.00247 0.00344
Ca8 0.01450 0.01290 0.01420 0.00690 0.00370 0.00700
Na8 0.01450 0.01290 0.01420 0.00690 0.00370 0.00700
Ca9 0.01170 0.00920 0.01250 -0.00050 0.00650 0.00310
Na9 0.01170 0.00920 0.01250 -0.00050 0.00650 0.00310
Mn9 0.01170 0.00920 0.01250 -0.00050 0.00650 0.00310
Si1 0.00780 0.00640 0.00840 0.00390 0.00310 0.00370
Be1 0.00780 0.00640 0.00840 0.00390 0.00310 0.00370
Si2 0.00720 0.00720 0.00880 0.00400 0.00240 0.00390
Si3 0.00630 0.00690 0.00880 0.00340 0.00220 0.00420
Al3 0.00630 0.00690 0.00880 0.00340 0.00220 0.00420
Fe3_3 0.00630 0.00690 0.00880 0.00340 0.00220 0.00420
Si4 0.00600 0.00550 0.00820 0.00240 0.00220 0.00330
Be4 0.00600 0.00550 0.00820 0.00240 0.00220 0.00330
Si5 0.00600 0.00590 0.00780 0.00280 0.00150 0.00320
Si6 0.00540 0.00620 0.00890 0.00250 0.00250 0.00390
O1 0.01230 0.00800 0.01070 0.00510 0.00320 0.00270
O2 0.01100 0.01160 0.01080 0.00710 0.00210 0.00290
O3 0.01070 0.01210 0.01210 0.00720 0.00350 0.00580
O4 0.01580 0.01620 0.01440 0.01200 0.00000 0.00240
O5 0.00910 0.00750 0.01000 0.00350 0.00110 0.00220
O6 0.00980 0.01030 0.01180 0.00600 0.00400 0.00370
O7 0.01010 0.01060 0.01100 0.00460 0.00440 0.00700
O8 0.01070 0.01160 0.01330 0.00710 0.00520 0.00730
O9 0.01340 0.01260 0.01120 0.00910 0.00440 0.00600
O10 0.00910 0.00900 0.01040 0.00550 0.00150 0.00380
O11 0.00950 0.00980 0.01670 0.00620 0.00610 0.00690
O12 0.01030 0.00890 0.01040 0.00440 0.00280 0.00160
O13 0.00840 0.01020 0.01470 0.00490 0.00550 0.00660
O14 0.00960 0.01180 0.01640 0.00550 0.00420 0.00150
O15 0.00820 0.01130 0.01060 0.00620 0.00300 0.00380
O16 0.00730 0.00890 0.01080 0.00270 0.00180 0.00300
O17 0.00870 0.00860 0.01180 0.00390 0.00330 0.00640
O18 0.01520 0.01460 0.01390 0.00980 0.00490 0.00740
O19 0.00940 0.00900 0.01590 0.00430 0.00740 0.00680
O20 0.00910 0.00810 0.01100 0.00390 0.00320 0.00470

loop_
_atom_site_label
_atom_site_fract_x
_atom_site_fract_y
_atom_site_fract_z
_atom_site_occupancy
_atom_site_U_iso_or_equiv
Fe1 0.00000 0.00000 0.50000 0.89000 0.00964
Mg1 0.00000 0.00000 0.50000 0.11000 0.00964
Fe2 0.00000 0.50000 0.00000 0.96000 0.00992
Mg2 0.00000 0.50000 0.00000 0.04000 0.00992
Fe3_1 0.32172 0.85979 0.17426 0.96000 0.01006
Fe3_2 0.32172 0.85979 0.17426 0.04000 0.01006
Fe4 0.76926 0.82159 0.14378 0.92000 0.01004
Mg4 0.76926 0.82159 0.14378 0.08000 0.01004
Fe5 0.09434 0.94053 0.06216 0.95000 0.01021
Mg5 0.09434 0.94053 0.06216 0.05000 0.01021
Fe6 0.59459 0.94022 0.06189 0.98000 0.01007
Mg6 0.59459 0.94022 0.06189 0.02000 0.01007
Ti7 0.99563 0.73815 0.26092 0.54000 0.00995
Fe7 0.99563 0.73815 0.26092 0.32000 0.00995
Nb7 0.99563 0.73815 0.26092 0.07000 0.00995
Al7 0.99563 0.73815 0.26092 0.05000 0.00995
Sn7 0.99563 0.73815 0.26092 0.02000 0.00995
Ca8 0.21745 0.63164 0.39374 0.89000 0.01473
Na8 0.21745 0.63164 0.39374 0.11000 0.01473
Ca9 0.65186 0.60110 0.37816 0.88000 0.01587
Na9 0.65186 0.60110 0.37816 0.08000 0.01587
Mn9 0.65186 0.60110 0.37816 0.04000 0.01587
Si1 0.46915 0.23656 0.33224 0.52000 0.00770
Be1 0.46915 0.23656 0.33224 0.48000 0.00770
Si2 0.98342 0.23624 0.34327 1.00000 0.00798
Si3 0.78594 0.34268 0.24096 0.52000 0.00763
Al3 0.78594 0.34268 0.24096 0.43000 0.00763
Fe3_3 0.78594 0.34268 0.24096 0.05000 0.00763
Si4 0.27314 0.33656 0.22716 0.48000 0.00720
Be4 0.27314 0.33656 0.22716 0.52000 0.00720
Si5 0.64385 0.94276 0.44551 1.00000 0.00712
Si6 0.35649 0.55775 0.05069 1.00000 0.00738
O1 0.34960 0.06600 0.16480 1.00000 0.01150
O2 0.85680 0.06570 0.17300 1.00000 0.01170
O3 0.55410 0.95450 0.29380 1.00000 0.01140
O4 0.01770 0.93460 0.26730 1.00000 0.01570
O5 0.24290 0.87510 0.39340 1.00000 0.01060
O6 0.75010 0.87810 0.38970 1.00000 0.01100
O7 0.49400 0.19650 0.49500 1.00000 0.01100
O8 0.95490 0.78070 0.48890 1.00000 0.01110
O9 0.89010 0.31900 0.37940 1.00000 0.01150
O10 0.39640 0.33810 0.36080 1.00000 0.00990
O11 0.65820 0.16960 0.06630 1.00000 0.01130
O12 0.14880 0.16500 0.06300 1.00000 0.01160
O13 0.52710 0.71020 0.03980 1.00000 0.01120
O14 0.06730 0.73420 0.06430 1.00000 0.01450
O15 0.24610 0.61270 0.11630 1.00000 0.01010
O16 0.74630 0.60200 0.13280 1.00000 0.01100
O17 0.39860 0.49700 0.18660 1.00000 0.01020
O18 0.94240 0.51360 0.22420 1.00000 0.01390
O19 0.16020 0.37150 0.31870 1.00000 0.01160
O20 0.66610 0.36970 0.33710 1.00000 0.01020

loop_
_cod_changelog_entry_id
_cod_changelog_entry_author
_cod_changelog_entry_date
_cod_changelog_entry_text
1
;cod-tools version 3.10.1
Id: cif_fix_AMCSD_atom_labels 10224 2024-08-07 11:09:31Z saulius
;
2024-08-07T19:39:07+03:00
;Changed the following '_atom_site_label' values:
the first duplicated label 'Fe3'  converted to 'Fe3_1'
duplicated label 'Fe3' at index 5 converted to 'Fe3_2'
duplicated label 'Fe3' at index 27 converted to 'Fe3_3'
;

loop_
_cod_related_entry_id
_cod_related_entry_database
_cod_related_entry_code
1 AMCSD 0003890
